data_4336531
loop_
_publ_author_name
'Weiting Yang'
'Song Dang'
'Hao Wang'
'Tao Tian'
'Qing-Jiang Pan'
'Zhong-Ming Sun'

_publ_section_title
;
 Synthesis, Structures, and Properties of Uranyl Hybrids Constructed by a
 Variety of Mono- and Polycarboxylic Acids
;
_journal_name_full 'Inorganic Chemistry'
_journal_page_first 12394
_journal_page_last 12402
_journal_paper_doi 10.1021/ic4012444
_journal_volume 52
_journal_year 2013
_chemical_formula_sum 'C44 H32 N6 O12 U'
_chemical_formula_weight 1074.79
_chemical_name_systematic
; 
 ? 
;
_space_group_IT_number 15
_symmetry_cell_setting monoclinic
_symmetry_space_group_name_Hall '-C 2yc'
_symmetry_space_group_name_H-M 'C 1 2/c 1'
_atom_sites_solution_hydrogens geom
_atom_sites_solution_primary direct
_atom_sites_solution_secondary difmap
_audit_creation_method SHELXL-97
_cell_angle_alpha 90.00
_cell_angle_beta 97.9250(10)
_cell_angle_gamma 90.00
_cell_formula_units_Z 4
_cell_length_a 24.0648(14)
_cell_length_b 10.8935(6)
_cell_length_c 15.1810(9)
_cell_measurement_reflns_used 4978
_cell_measurement_temperature 173(2)
_cell_measurement_theta_max 26.09
_cell_measurement_theta_min 2.53
_cell_volume 3941.7(4)
_computing_structure_refinement 'SHELXL-97 (Sheldrick, 1997)'
_computing_structure_solution 'SHELXS-97 (Sheldrick, 1990)'
_diffrn_ambient_temperature 173(2)
_diffrn_measured_fraction_theta_full 0.997
_diffrn_measured_fraction_theta_max 0.997
_diffrn_radiation_monochromator graphite
_diffrn_radiation_source 'fine-focus sealed tube'
_diffrn_radiation_type MoK\a
_diffrn_radiation_wavelength 0.71073
_diffrn_reflns_av_R_equivalents 0.0306
_diffrn_reflns_av_sigmaI/netI 0.0363
_diffrn_reflns_limit_h_max 29
_diffrn_reflns_limit_h_min -29
_diffrn_reflns_limit_k_max 13
_diffrn_reflns_limit_k_min -10
_diffrn_reflns_limit_l_max 18
_diffrn_reflns_limit_l_min -17
_diffrn_reflns_number 10702
_diffrn_reflns_theta_full 26.10
_diffrn_reflns_theta_max 26.10
_diffrn_reflns_theta_min 2.06
_exptl_absorpt_coefficient_mu 4.195
_exptl_absorpt_correction_T_max 0.7453
_exptl_absorpt_correction_T_min 0.5145
_exptl_absorpt_correction_type multi-scan
_exptl_absorpt_process_details sadabs
_exptl_crystal_density_diffrn 1.811
_exptl_crystal_F_000 2104
_exptl_crystal_size_max 0.28
_exptl_crystal_size_mid 0.25
_exptl_crystal_size_min 0.2
_refine_diff_density_max 1.035
_refine_diff_density_min -0.394
_refine_diff_density_rms 0.097
_refine_ls_extinction_method none
_refine_ls_goodness_of_fit_ref 1.039
_refine_ls_hydrogen_treatment mixed
_refine_ls_matrix_type full
_refine_ls_number_parameters 339
_refine_ls_number_reflns 3912
_refine_ls_number_restraints 0
_refine_ls_restrained_S_all 1.039
_refine_ls_R_factor_all 0.0278
_refine_ls_R_factor_gt 0.0224
_refine_ls_shift/su_max 0.001
_refine_ls_shift/su_mean 0.000
_refine_ls_structure_factor_coef Fsqd
_refine_ls_weighting_details 'calc w=1/[\s^2^(Fo^2^)+(0.0264P)^2^+0.6677P] where P=(Fo^2^+2Fc^2^)/3'
_refine_ls_weighting_scheme calc
_refine_ls_wR_factor_gt 0.0500
_refine_ls_wR_factor_ref 0.0520
_reflns_number_gt 3463
_reflns_number_total 3912
_reflns_threshold_expression >2sigma(I)
_cod_data_source_file ic4012444_si_002_5.cif
_cod_data_source_block 5
_cod_database_code 4336531

loop_
_symmetry_equiv_pos_as_xyz
'x, y, z'
'-x, y, -z+1/2'
'x+1/2, y+1/2, z'
'-x+1/2, y+1/2, -z+1/2'
'-x, -y, -z'
'x, -y, z-1/2'
'-x+1/2, -y+1/2, -z'
'x+1/2, -y+1/2, z-1/2'

loop_
_atom_site_label
_atom_site_type_symbol
_atom_site_fract_x
_atom_site_fract_y
_atom_site_fract_z
_atom_site_U_iso_or_equiv
_atom_site_adp_type
_atom_site_occupancy
_atom_site_symmetry_multiplicity
_atom_site_calc_flag
_atom_site_refinement_flags
U1 U 0.5000 0.625380(15) 0.7500 0.01450(6) Uani 1 2 d S
O1 O 0.5000 0.4641(3) 0.7500 0.0196(7) Uani 1 2 d S
O2 O 0.5000 0.7869(3) 0.7500 0.0232(7) Uani 1 2 d S
O3 O 0.51710(8) 0.65431(19) 0.91078(14) 0.0193(5) Uani 1 1 d .
O4 O 0.40048(8) 0.6160(2) 0.67327(14) 0.0218(5) Uani 1 1 d .
O5 O 0.31308(8) 0.5408(2) 0.66046(14) 0.0238(5) Uani 1 1 d .
O6 O 0.49657(8) 0.6455(2) 1.05038(14) 0.0206(5) Uani 1 1 d .
O7 O 0.29454(8) 0.4743(2) 0.98750(14) 0.0211(5) Uani 1 1 d .
H7 H 0.3063 0.4700 1.0407 0.032 Uiso 1 1 calc R
C1 C 0.35887(12) 0.5697(3) 0.7047(2) 0.0171(6) Uani 1 1 d .
C2 C 0.36687(11) 0.5542(3) 0.8034(2) 0.0138(6) Uani 1 1 d .
C3 C 0.32576(12) 0.5129(3) 0.85025(19) 0.0148(6) Uani 1 1 d .
H3A H 0.2917 0.4851 0.8207 0.018 Uiso 1 1 calc R
C4 C 0.33592(11) 0.5130(3) 0.94316(19) 0.0147(6) Uani 1 1 d .
C5 C 0.38798(11) 0.5526(3) 0.9840(2) 0.0152(6) Uani 1 1 d .
H5A H 0.3962 0.5541 1.0457 0.018 Uiso 1 1 calc R
C6 C 0.42721(12) 0.5895(3) 0.9315(2) 0.0149(6) Uani 1 1 d .
C7 C 0.48498(11) 0.6331(3) 0.9695(2) 0.0152(6) Uani 1 1 d .
C8 C 0.10936(14) 0.2518(3) 0.0577(2) 0.0231(7) Uani 1 1 d .
C9 C 0.17727(14) 0.3180(3) -0.0119(2) 0.0272(8) Uani 1 1 d .
C10 C 0.19091(14) 0.3452(3) 0.0747(2) 0.0243(8) Uani 1 1 d .
C11 C 0.14429(13) 0.3108(3) 0.2117(2) 0.0208(7) Uani 1 1 d .
C12 C 0.19016(14) 0.3542(3) 0.2692(2) 0.0266(8) Uani 1 1 d .
C13 C 0.18565(14) 0.3686(3) 0.3586(2) 0.0272(8) Uani 1 1 d .
C14 C 0.13622(14) 0.3399(3) 0.3926(2) 0.0246(7) Uani 1 1 d .
C15 C 0.09222(14) 0.2911(3) 0.3338(2) 0.0289(8) Uani 1 1 d .
C16 C 0.09578(14) 0.2774(3) 0.2450(2) 0.0275(8) Uani 1 1 d .
C17 C 0.13143(15) 0.3592(3) 0.4879(2) 0.0270(8) Uani 1 1 d .
C18 C 0.17654(16) 0.3368(3) 0.5543(3) 0.0306(8) Uani 1 1 d .
C19 C 0.17076(19) 0.3522(3) 0.6431(3) 0.0370(9) Uani 1 1 d .
C20 C 0.1205(2) 0.3917(3) 0.6681(3) 0.0395(10) Uani 1 1 d .
C21 C 0.07611(19) 0.4152(4) 0.6036(3) 0.0394(10) Uani 1 1 d .
C22 C 0.08142(17) 0.4001(3) 0.5142(3) 0.0313(8) Uani 1 1 d .
N1 N 0.41757(10) 0.5914(2) 0.84271(16) 0.0143(5) Uani 1 1 d .
N2 N 0.12620(12) 0.2612(3) -0.0203(2) 0.0238(6) Uani 1 1 d .
N3 N 0.14779(10) 0.3029(2) 0.11860(17) 0.0188(6) Uani 1 1 d .
H2 H 0.1133(14) 0.230(3) -0.061(2) 0.017(10) Uiso 1 1 d .
H8 H 0.0798(15) 0.219(3) 0.068(2) 0.032(11) Uiso 1 1 d .
H9 H 0.1987(16) 0.335(3) -0.063(3) 0.041(11) Uiso 1 1 d .
H10 H 0.2201(16) 0.385(3) 0.104(3) 0.031(10) Uiso 1 1 d .
H11 H 0.0677(15) 0.242(3) 0.209(2) 0.031(10) Uiso 1 1 d .
H12 H 0.2251(17) 0.375(3) 0.242(3) 0.035(10) Uiso 1 1 d .
H13 H 0.2157(16) 0.404(3) 0.395(3) 0.036(11) Uiso 1 1 d .
H15 H 0.0618(15) 0.269(3) 0.355(2) 0.030(10) Uiso 1 1 d .
H18 H 0.2117(14) 0.310(3) 0.541(2) 0.025(9) Uiso 1 1 d .
H19 H 0.2022(15) 0.335(3) 0.681(3) 0.029(10) Uiso 1 1 d .
H20 H 0.1194(18) 0.402(4) 0.728(3) 0.053(13) Uiso 1 1 d .
H21 H 0.0427(18) 0.444(4) 0.617(3) 0.052(13) Uiso 1 1 d .
H22 H 0.0523(18) 0.412(4) 0.469(3) 0.046(12) Uiso 1 1 d .

loop_
_atom_site_aniso_label
_atom_site_aniso_U_11
_atom_site_aniso_U_22
_atom_site_aniso_U_33
_atom_site_aniso_U_23
_atom_site_aniso_U_13
_atom_site_aniso_U_12
U1 0.01161(8) 0.02178(10) 0.01051(9) 0.000 0.00297(5) 0.000
O1 0.0204(15) 0.0240(17) 0.0151(16) 0.000 0.0051(12) 0.000
O2 0.0306(17) 0.0236(18) 0.0167(17) 0.000 0.0077(14) 0.000
O3 0.0126(10) 0.0315(13) 0.0146(11) -0.0013(9) 0.0041(8) -0.0042(9)
O4 0.0129(10) 0.0392(14) 0.0133(11) 0.0050(10) 0.0024(8) -0.0005(10)
O5 0.0130(10) 0.0462(15) 0.0119(11) -0.0007(10) 0.0003(9) -0.0007(10)
O6 0.0172(10) 0.0340(14) 0.0105(11) -0.0021(9) 0.0013(8) -0.0039(9)
O7 0.0131(10) 0.0397(14) 0.0107(11) 0.0037(10) 0.0024(8) -0.0045(9)
C1 0.0130(14) 0.0267(17) 0.0126(16) -0.0011(13) 0.0052(12) 0.0055(12)
C2 0.0112(13) 0.0159(16) 0.0149(16) -0.0011(12) 0.0034(11) 0.0034(11)
C3 0.0127(13) 0.0186(16) 0.0128(15) -0.0012(12) 0.0005(11) -0.0009(12)
C4 0.0131(14) 0.0179(16) 0.0140(16) 0.0041(12) 0.0054(11) 0.0023(12)
C5 0.0150(14) 0.0207(17) 0.0098(15) -0.0007(12) 0.0015(11) 0.0032(12)
C6 0.0147(14) 0.0144(15) 0.0151(16) 0.0000(12) 0.0001(12) 0.0028(11)
C7 0.0129(13) 0.0158(15) 0.0169(16) -0.0021(13) 0.0026(11) 0.0002(12)
C8 0.0170(16) 0.0228(18) 0.029(2) -0.0026(14) 0.0002(14) -0.0037(14)
C9 0.0259(18) 0.0301(19) 0.026(2) -0.0047(15) 0.0055(15) -0.0050(15)
C10 0.0205(16) 0.028(2) 0.0246(19) -0.0025(14) 0.0030(14) -0.0074(14)
C11 0.0205(16) 0.0203(17) 0.0214(18) 0.0007(14) 0.0022(13) -0.0030(13)
C12 0.0209(16) 0.034(2) 0.0248(19) -0.0025(15) 0.0032(14) -0.0081(15)
C13 0.0247(17) 0.0309(19) 0.0252(19) -0.0026(16) 0.0010(14) -0.0109(16)
C14 0.0276(17) 0.0206(17) 0.0263(19) 0.0007(14) 0.0057(15) -0.0010(13)
C15 0.0214(17) 0.038(2) 0.029(2) 0.0038(16) 0.0079(15) -0.0095(15)
C16 0.0227(17) 0.034(2) 0.026(2) -0.0010(16) 0.0029(15) -0.0100(15)
C17 0.0371(19) 0.0182(18) 0.0264(19) -0.0003(14) 0.0071(15) -0.0087(15)
C18 0.035(2) 0.027(2) 0.031(2) -0.0006(15) 0.0076(17) -0.0052(16)
C19 0.054(3) 0.029(2) 0.026(2) 0.0019(16) 0.0015(19) -0.0074(18)
C20 0.068(3) 0.029(2) 0.024(2) -0.0028(17) 0.016(2) -0.0126(19)
C21 0.050(3) 0.030(2) 0.043(3) -0.0012(18) 0.021(2) -0.0039(18)
C22 0.039(2) 0.026(2) 0.031(2) 0.0017(16) 0.0091(17) -0.0044(16)
N1 0.0121(11) 0.0187(13) 0.0124(13) -0.0007(10) 0.0021(10) 0.0013(9)
N2 0.0237(15) 0.0264(16) 0.0194(16) -0.0066(13) -0.0038(12) -0.0023(12)
N3 0.0152(12) 0.0183(14) 0.0226(15) -0.0028(11) 0.0014(11) -0.0016(10)

loop_
_atom_type_symbol
_atom_type_description
_atom_type_scat_dispersion_real
_atom_type_scat_dispersion_imag
_atom_type_scat_source
C C 0.0033 0.0016 'International Tables Vol C Tables 4.2.6.8 and 6.1.1.4'
H H 0.0000 0.0000 'International Tables Vol C Tables 4.2.6.8 and 6.1.1.4'
N N 0.0061 0.0033 'International Tables Vol C Tables 4.2.6.8 and 6.1.1.4'
O O 0.0106 0.0060 'International Tables Vol C Tables 4.2.6.8 and 6.1.1.4'
U U -9.6767 9.6646 'International Tables Vol C Tables 4.2.6.8 and 6.1.1.4'

loop_
_geom_angle_atom_site_label_1
_geom_angle_atom_site_label_2
_geom_angle_atom_site_label_3
_geom_angle
_geom_angle_site_symmetry_1
_geom_angle_site_symmetry_3
O1 U1 O2 180.000(1) . .
O1 U1 O3 97.42(5) . 2_656
O2 U1 O3 82.58(5) . 2_656
O1 U1 O3 97.42(5) . .
O2 U1 O3 82.58(5) . .
O3 U1 O3 165.15(10) 2_656 .
O1 U1 O4 87.66(5) . .
O2 U1 O4 92.34(5) . .
O3 U1 O4 61.55(7) 2_656 .
O3 U1 O4 119.14(7) . .
O1 U1 O4 87.66(5) . 2_656
O2 U1 O4 92.34(5) . 2_656
O3 U1 O4 119.14(7) 2_656 2_656
O3 U1 O4 61.55(7) . 2_656
O4 U1 O4 175.33(10) . 2_656
O1 U1 N1 81.85(5) . .
O2 U1 N1 98.15(5) . .
O3 U1 N1 121.45(7) 2_656 .
O3 U1 N1 60.99(7) . .
O4 U1 N1 59.91(7) . .
O4 U1 N1 119.32(7) 2_656 .
O1 U1 N1 81.85(5) . 2_656
O2 U1 N1 98.15(5) . 2_656
O3 U1 N1 60.99(7) 2_656 2_656
O3 U1 N1 121.44(7) . 2_656
O4 U1 N1 119.32(7) . 2_656
O4 U1 N1 59.91(7) 2_656 2_656
N1 U1 N1 163.69(10) . 2_656
C7 O3 U1 129.75(17) . .
C1 O4 U1 126.22(18) . .
O5 C1 O4 125.5(3) . .
O5 C1 C2 119.6(3) . .
O4 C1 C2 115.0(2) . .
N1 C2 C3 122.9(3) . .
N1 C2 C1 113.3(3) . .
C3 C2 C1 123.7(3) . .
C2 C3 C4 119.0(3) . .
O7 C4 C5 124.0(3) . .
O7 C4 C3 117.8(2) . .
C5 C4 C3 118.2(3) . .
C6 C5 C4 118.7(3) . .
N1 C6 C5 123.5(3) . .
N1 C6 C7 113.9(3) . .
C5 C6 C7 122.7(3) . .
O6 C7 O3 127.0(3) . .
O6 C7 C6 119.2(3) . .
O3 C7 C6 113.8(3) . .
N2 C8 N3 108.9(3) . .
C10 C9 N2 106.7(3) . .
C9 C10 N3 107.4(3) . .
C16 C11 C12 119.7(3) . .
C16 C11 N3 120.9(3) . .
C12 C11 N3 119.4(3) . .
C13 C12 C11 119.4(3) . .
C12 C13 C14 121.5(3) . .
C15 C14 C13 117.4(3) . .
C15 C14 C17 121.7(3) . .
C13 C14 C17 120.9(3) . .
C16 C15 C14 121.8(3) . .
C15 C16 C11 120.1(3) . .
C22 C17 C18 117.8(4) . .
C22 C17 C14 120.8(3) . .
C18 C17 C14 121.5(3) . .
C19 C18 C17 120.6(4) . .
C20 C19 C18 120.9(4) . .
C21 C20 C19 119.1(4) . .
C20 C21 C22 120.5(4) . .
C21 C22 C17 121.1(4) . .
C6 N1 C2 117.7(3) . .
C6 N1 U1 120.43(18) . .
C2 N1 U1 120.89(19) . .
C8 N2 C9 109.7(3) . .
C8 N3 C10 107.3(3) . .
C8 N3 C11 125.4(3) . .
C10 N3 C11 127.2(3) . .

loop_
_geom_bond_atom_site_label_1
_geom_bond_atom_site_label_2
_geom_bond_distance
_geom_bond_site_symmetry_2
U1 O1 1.757(3) .
U1 O2 1.759(3) .
U1 O3 2.439(2) 2_656
U1 O3 2.439(2) .
U1 O4 2.5167(19) .
U1 O4 2.5168(19) 2_656
U1 N1 2.612(2) .
U1 N1 2.612(2) 2_656
O3 C7 1.279(4) .
O4 C1 1.271(4) .
O5 C1 1.249(3) .
O6 C7 1.228(4) .
O7 C4 1.345(3) .
C1 C2 1.493(4) .
C2 N1 1.345(3) .
C2 C3 1.372(4) .
C3 C4 1.398(4) .
C4 C5 1.388(4) .
C5 C6 1.378(4) .
C6 N1 1.335(4) .
C6 C7 1.507(4) .
C8 N2 1.307(5) .
C8 N3 1.336(4) .
C9 C10 1.343(5) .
C9 N2 1.366(4) .
C10 N3 1.387(4) .
C11 C16 1.384(5) .
C11 C12 1.393(4) .
C11 N3 1.429(4) .
C12 C13 1.385(5) .
C13 C14 1.396(5) .
C14 C15 1.393(5) .
C14 C17 1.483(5) .
C15 C16 1.370(5) .
C17 C22 1.392(5) .
C17 C18 1.396(5) .
C18 C19 1.385(5) .
C19 C20 1.385(6) .
C20 C21 1.370(6) .
C21 C22 1.391(6) .
